data_4504807
loop_
_publ_author_name
'Reddy, L. Sreenivas'
'Basavoju, Srinivas'
'Vangala, Venu R.'
'Nangia, Ashwini'

_publ_section_title
;
 Hydrogen Bonding in Crystal Structures ofN,N&#x2018;-Bis(3-pyridyl)urea.
 Why Is the N&#x2212;H&#x00B7;&#x00B7;&#x00B7;O Tape Synthon Absent in
 Diaryl Ureas with Electron-Withdrawing Groups?
;
_journal_issue 1
_journal_name_full 'Crystal Growth &amp; Design'
_journal_page_first 161
_journal_paper_doi 10.1021/cg0580152
_journal_volume 6
_journal_year 2006
_chemical_formula_moiety 'C12 H11 N3 O'
_chemical_formula_sum 'C12 H11 N3 O'
_chemical_formula_weight 213.24
_chemical_melting_point 443
_chemical_name_common N-(3-pyridyl)-N'-phenylurea
_chemical_name_systematic
; 
 
N-(3-pyridyl)-N'-phenylurea  
;
_space_group_IT_number 61
_symmetry_cell_setting orthorhombic
_symmetry_space_group_name_Hall '-P 2ac 2ab'
_symmetry_space_group_name_H-M 'P b c a'
_atom_sites_solution_hydrogens geom
_atom_sites_solution_primary direct
_atom_sites_solution_secondary difmap
_audit_creation_method SHELXL-97
_cell_angle_alpha 90.00
_cell_angle_beta 90.00
_cell_angle_gamma 90.00
_cell_formula_units_Z 8
_cell_length_a 11.7789(13)
_cell_length_b 9.4606(10)
_cell_length_c 18.262(2)
_cell_measurement_reflns_used 6317
_cell_measurement_temperature 100(2)
_cell_measurement_theta_max 25.99
_cell_measurement_theta_min 2.82
_cell_volume 2035.0(4)
_computing_cell_refinement 'Bruker SMART'
_computing_data_collection 'Bruker SMART'
_computing_data_reduction 'Bruker SMART'
_computing_molecular_graphics 'Bruker SHELXTL'
_computing_publication_material 'Bruker SHELXTL'
_computing_structure_refinement 'SHELXL-97 (Sheldrick, 1997)'
_computing_structure_solution 'SHELXS-97 (Sheldrick, 1990)'
_diffrn_ambient_temperature 100(2)
_diffrn_measured_fraction_theta_full 0.997
_diffrn_measured_fraction_theta_max 0.997
_diffrn_measurement_device_type 'CCD area detector'
_diffrn_measurement_method 'phi and omega scans'
_diffrn_radiation_monochromator graphite
_diffrn_radiation_source 'fine-focus sealed tube'
_diffrn_radiation_type MoK\a
_diffrn_radiation_wavelength 0.71073
_diffrn_reflns_av_R_equivalents 0.0235
_diffrn_reflns_av_sigmaI/netI 0.0190
_diffrn_reflns_limit_h_max 14
_diffrn_reflns_limit_h_min -13
_diffrn_reflns_limit_k_max 8
_diffrn_reflns_limit_k_min -11
_diffrn_reflns_limit_l_max 22
_diffrn_reflns_limit_l_min -22
_diffrn_reflns_number 11545
_diffrn_reflns_theta_full 26.05
_diffrn_reflns_theta_max 26.05
_diffrn_reflns_theta_min 2.23
_exptl_absorpt_coefficient_mu 0.093
_exptl_absorpt_correction_T_max 0.9781
_exptl_absorpt_correction_T_min 0.9447
_exptl_absorpt_correction_type multi-scan
_exptl_absorpt_process_details 'Bruker AXS SADABS program'
_exptl_crystal_colour colourless
_exptl_crystal_density_diffrn 1.392
_exptl_crystal_density_method 'not measured'
_exptl_crystal_description block
_exptl_crystal_F_000 896
_exptl_crystal_size_max 0.62
_exptl_crystal_size_mid 0.34
_exptl_crystal_size_min 0.24
_refine_diff_density_max 0.250
_refine_diff_density_min -0.245
_refine_diff_density_rms 0.058
_refine_ls_extinction_method none
_refine_ls_goodness_of_fit_ref 1.119
_refine_ls_hydrogen_treatment mixed
_refine_ls_matrix_type full
_refine_ls_number_parameters 153
_refine_ls_number_reflns 2014
_refine_ls_number_restraints 0
_refine_ls_restrained_S_all 1.119
_refine_ls_R_factor_all 0.0445
_refine_ls_R_factor_gt 0.0425
_refine_ls_shift/su_max 0.001
_refine_ls_shift/su_mean 0.000
_refine_ls_structure_factor_coef Fsqd
_refine_ls_weighting_details 'calc w=1/[\s^2^(Fo^2^)+(0.0500P)^2^+0.9143P] where P=(Fo^2^+2Fc^2^)/3'
_refine_ls_weighting_scheme calc
_refine_ls_wR_factor_gt 0.1024
_refine_ls_wR_factor_ref 0.1038
_reflns_number_gt 1897
_reflns_number_total 2014
_reflns_threshold_expression >2sigma(I)
_cod_data_source_file cg0580152_m-pyridyl_phenyl_urea_10.cif
_cod_data_source_block a
_cod_depositor_comments
;
The following automatic conversions were performed:

'_chemical_melting_point' value '443K' was changed to '443' - the
value should be numeric and without a unit
designator.

'_symmetry_cell_setting' value 'Orthorhombic' changed to
'orthorhombic' according to
/home/saulius/struct/CIF-dictionaries/cif_core.dic dictionary named
'cif_core.dic' version 2.4.1 from 2010-06-29.

Automatic conversion script
Id: cif_fix_values 1715 2011-07-08 13:25:40Z adriana 
;
_cod_original_cell_volume 2035.1(4)
_cod_original_sg_symbol_Hall '-P 2ac 2ab '
_cod_database_code 4504807

loop_
_symmetry_equiv_pos_as_xyz
'x, y, z'
'-x+1/2, -y, z+1/2'
'-x, y+1/2, -z+1/2'
'x+1/2, -y+1/2, -z'
'-x, -y, -z'
'x-1/2, y, -z-1/2'
'x, -y-1/2, z-1/2'
'-x-1/2, y-1/2, z'

loop_
_atom_site_label
_atom_site_type_symbol
_atom_site_fract_x
_atom_site_fract_y
_atom_site_fract_z
_atom_site_U_iso_or_equiv
_atom_site_adp_type
_atom_site_occupancy
_atom_site_symmetry_multiplicity
_atom_site_calc_flag
_atom_site_refinement_flags
O1 O 0.65786(7) 0.16817(10) 0.27886(5) 0.0212(2) Uani 1 1 d .
N3 N 0.78715(10) 0.03331(12) 0.34208(6) 0.0200(3) Uani 1 1 d .
N2 N 0.84890(9) 0.19582(12) 0.25955(6) 0.0199(3) Uani 1 1 d .
C3 C 0.84879(11) 0.31134(13) 0.21167(7) 0.0185(3) Uani 1 1 d .
C7 C 0.71660(11) -0.04805(13) 0.38734(7) 0.0186(3) Uani 1 1 d .
C4 C 0.75400(11) 0.36564(13) 0.17591(7) 0.0195(3) Uani 1 1 d .
H4 H 0.6809 0.3257 0.1833 0.023 Uiso 1 1 calc R
N1 N 0.96790(9) 0.48522(12) 0.15305(6) 0.0228(3) Uani 1 1 d .
C1 C 0.75554(11) 0.13484(13) 0.29297(7) 0.0183(3) Uani 1 1 d .
C11 C 0.71031(12) -0.23463(15) 0.47758(7) 0.0245(3) Uani 1 1 d .
H11 H 0.7489 -0.3022 0.5069 0.029 Uiso 1 1 calc R
C6 C 0.87614(12) 0.53624(14) 0.11884(7) 0.0220(3) Uani 1 1 d .
H6 H 0.8849 0.6139 0.0863 0.026 Uiso 1 1 calc R
C5 C 0.76919(11) 0.47989(14) 0.12916(7) 0.0210(3) Uani 1 1 d .
H5 H 0.7059 0.5193 0.1042 0.025 Uiso 1 1 calc R
C12 C 0.77122(11) -0.14817(14) 0.43118(7) 0.0217(3) Uani 1 1 d .
H12 H 0.8515 -0.1568 0.4290 0.026 Uiso 1 1 calc R
C10 C 0.59336(12) -0.22354(15) 0.48163(8) 0.0266(3) Uani 1 1 d .
H10 H 0.5511 -0.2830 0.5135 0.032 Uiso 1 1 calc R
C9 C 0.53910(12) -0.12437(16) 0.43841(8) 0.0286(3) Uani 1 1 d .
H9 H 0.4588 -0.1164 0.4410 0.034 Uiso 1 1 calc R
C2 C 0.95330(11) 0.37604(14) 0.19818(7) 0.0219(3) Uani 1 1 d .
H2A H 1.0182 0.3399 0.2228 0.026 Uiso 1 1 calc R
C8 C 0.59865(12) -0.03605(15) 0.39122(8) 0.0244(3) Uani 1 1 d .
H8 H 0.5596 0.0315 0.3621 0.029 Uiso 1 1 calc R
H2 H 0.9176(15) 0.1696(17) 0.2767(9) 0.027(4) Uiso 1 1 d .
H3 H 0.8655(15) 0.0232(18) 0.3487(9) 0.026(4) Uiso 1 1 d .

loop_
_atom_site_aniso_label
_atom_site_aniso_U_11
_atom_site_aniso_U_22
_atom_site_aniso_U_33
_atom_site_aniso_U_23
_atom_site_aniso_U_13
_atom_site_aniso_U_12
O1 0.0184(5) 0.0217(5) 0.0235(5) 0.0004(4) -0.0013(4) 0.0033(4)
N3 0.0179(6) 0.0208(6) 0.0213(6) 0.0010(4) 0.0001(4) 0.0021(4)
N2 0.0166(6) 0.0193(5) 0.0239(6) 0.0015(4) -0.0024(4) 0.0019(4)
C3 0.0206(6) 0.0164(6) 0.0186(6) -0.0038(5) 0.0009(5) 0.0021(5)
C7 0.0224(7) 0.0177(6) 0.0157(6) -0.0038(5) 0.0003(5) 0.0003(5)
C4 0.0184(6) 0.0189(6) 0.0213(6) -0.0031(5) -0.0015(5) -0.0006(5)
N1 0.0194(6) 0.0233(6) 0.0257(6) -0.0006(5) 0.0025(5) 0.0011(5)
C1 0.0206(6) 0.0168(6) 0.0176(6) -0.0045(5) -0.0011(5) 0.0015(5)
C11 0.0298(7) 0.0235(7) 0.0202(7) 0.0011(5) -0.0025(5) 0.0004(6)
C6 0.0246(7) 0.0201(6) 0.0212(7) -0.0006(5) 0.0012(5) 0.0009(5)
C5 0.0218(7) 0.0206(6) 0.0206(6) -0.0027(5) -0.0040(5) 0.0023(5)
C12 0.0201(7) 0.0248(7) 0.0203(6) -0.0016(5) -0.0013(5) 0.0015(5)
C10 0.0292(8) 0.0263(7) 0.0242(7) 0.0006(5) 0.0043(6) -0.0050(6)
C9 0.0201(7) 0.0320(8) 0.0336(8) 0.0011(6) 0.0027(6) -0.0002(6)
C2 0.0182(6) 0.0224(7) 0.0252(7) -0.0005(5) -0.0001(5) 0.0037(5)
C8 0.0214(7) 0.0249(7) 0.0269(7) 0.0016(5) 0.0001(5) 0.0028(5)

loop_
_atom_type_symbol
_atom_type_description
_atom_type_scat_dispersion_real
_atom_type_scat_dispersion_imag
_atom_type_scat_source
C C 0.0033 0.0016 'International Tables Vol C Tables 4.2.6.8 and 6.1.1.4'
H H 0.0000 0.0000 'International Tables Vol C Tables 4.2.6.8 and 6.1.1.4'
N N 0.0061 0.0033 'International Tables Vol C Tables 4.2.6.8 and 6.1.1.4'
O O 0.0106 0.0060 'International Tables Vol C Tables 4.2.6.8 and 6.1.1.4'

loop_
_geom_angle_atom_site_label_1
_geom_angle_atom_site_label_2
_geom_angle_atom_site_label_3
_geom_angle
C1 N3 C7 127.70(11)
C1 N3 H3 115.2(10)
C7 N3 H3 116.9(10)
C1 N2 C3 126.90(11)
C1 N2 H2 116.4(10)
C3 N2 H2 115.6(10)
C4 C3 C2 117.56(12)
C4 C3 N2 125.60(12)
C2 C3 N2 116.84(11)
C8 C7 C12 118.97(12)
C8 C7 N3 125.12(12)
C12 C7 N3 115.91(12)
C5 C4 C3 118.19(12)
C5 C4 H4 120.9
C3 C4 H4 120.9
C2 N1 C6 117.65(12)
O1 C1 N3 125.26(12)
O1 C1 N2 123.26(12)
N3 C1 N2 111.48(11)
C12 C11 C10 120.39(13)
C12 C11 H11 119.8
C10 C11 H11 119.8
N1 C6 C5 122.26(12)
N1 C6 H6 118.9
C5 C6 H6 118.9
C6 C5 C4 120.12(12)
C6 C5 H5 119.9
C4 C5 H5 119.9
C11 C12 C7 120.97(13)
C11 C12 H12 119.5
C7 C12 H12 119.5
C9 C10 C11 118.76(13)
C9 C10 H10 120.6
C11 C10 H10 120.6
C10 C9 C8 121.90(13)
C10 C9 H9 119.0
C8 C9 H9 119.0
N1 C2 C3 124.23(12)
N1 C2 H2A 117.9
C3 C2 H2A 117.9
C9 C8 C7 119.00(13)
C9 C8 H8 120.5
C7 C8 H8 120.5

loop_
_geom_bond_atom_site_label_1
_geom_bond_atom_site_label_2
_geom_bond_distance
O1 C1 1.2205(16)
N3 C1 1.3659(17)
N3 C7 1.4022(17)
N3 H3 0.936(18)
N2 C1 1.3837(17)
N2 C3 1.3997(17)
N2 H2 0.902(18)
C3 C4 1.3917(18)
C3 C2 1.3967(18)
C7 C8 1.3957(19)
C7 C12 1.3972(18)
C4 C5 1.3889(19)
C4 H4 0.9500
N1 C2 1.3326(18)
N1 C6 1.3384(18)
C11 C12 1.3791(19)
C11 C10 1.384(2)
C11 H11 0.9500
C6 C5 1.3809(19)
C6 H6 0.9500
C5 H5 0.9500
C12 H12 0.9500
C10 C9 1.383(2)
C10 H10 0.9500
C9 C8 1.390(2)
C9 H9 0.9500
C2 H2A 0.9500
C8 H8 0.9500

loop_
_cod_related_entry_id
_cod_related_entry_database
_cod_related_entry_code
1 ChemSpider 587617
